data_7248788
loop_
_publ_author_name
'Marttinen, Antti'
'Lahtinen, Manu'

_publ_section_title
;
 Aqueous syntheses of anthracene-based mixed-ligand coordination polymers
 and their structural and optical properties
;
_journal_issue 25
_journal_name_full CrystEngComm
_journal_page_first 3388
_journal_page_last 3400
_journal_paper_doi 10.1039/D4CE00399C
_journal_volume 26
_journal_year 2024
_chemical_formula_moiety '2(N O3), C20 H16 N4'
_chemical_formula_sum 'C20 H16 N6 O6'
_chemical_formula_weight 436.39
_space_group_crystal_system monoclinic
_space_group_IT_number 14
_space_group_name_Hall '-P 2yn'
_space_group_name_H-M_alt 'P 1 21/n 1'
_atom_sites_solution_hydrogens geom
_atom_sites_solution_primary dual
_audit_creation_date 2023-11-20
_audit_creation_method
;
Olex2 1.5
(compiled 2023.08.24 svn.re1ec1418 for OlexSys, GUI svn.r6817)
;
_audit_update_record
;
2023-11-21 deposited with the CCDC.	2024-06-06 downloaded from the CCDC.
;
_cell_angle_alpha 90
_cell_angle_beta 99.6960(10)
_cell_angle_gamma 90
_cell_formula_units_Z 2
_cell_length_a 7.17230(10)
_cell_length_b 10.30090(10)
_cell_length_c 13.34380(10)
_cell_measurement_reflns_used 6750
_cell_measurement_temperature 120.01(10)
_cell_measurement_theta_max 77.3460
_cell_measurement_theta_min 5.4440
_cell_volume 971.773(18)
_computing_cell_refinement 'CrysAlisPro 1.171.42.49 (Rigaku OD, 2022)'
_computing_data_collection 'CrysAlisPro 1.171.42.49 (Rigaku OD, 2022)'
_computing_data_reduction 'CrysAlisPro 1.171.42.49 (Rigaku OD, 2022)'
_computing_molecular_graphics 'Olex2 1.5 (Dolomanov et al., 2009)'
_computing_publication_material 'Olex2 1.5 (Dolomanov et al., 2009)'
_computing_structure_refinement 'SHELXL 2013/4 (Sheldrick, 2015)'
_computing_structure_solution 'SHELXT 2014/4 (Sheldrick, 2014)'
_diffrn_ambient_environment N~2~
_diffrn_ambient_temperature 120.01(10)
_diffrn_detector 'Hybrid Pixel Array Detector'
_diffrn_detector_area_resol_mean 10.0000
_diffrn_detector_type 'HyPix-Arc 100'
_diffrn_measured_fraction_theta_full 0.999
_diffrn_measured_fraction_theta_max 0.982
_diffrn_measurement_details
;
List of Runs (angles in degrees, time in seconds):

  # Type    Start    End  Width  t~exp~   \w     \q     \k     \f   Frames
#--------------------------------------------------------------------------
  1  \w     41.00 118.00   0.50    1.00    --   52.72  65.00 130.00  154
  2  \w    -12.00  65.00   0.50    1.00    --   53.07 -65.00  -5.00  154
  3  \w     36.00 113.00   0.50    6.00    --  101.90 -65.00  -5.00  154
  4  \w     91.00 168.00   0.50    6.00    --  101.90  65.00 130.00  154
  5  \w    -46.00 -15.00   0.50    1.00    --    2.00 129.00 169.02   62
  6  \w    -13.00  31.00   0.50    1.00    --   14.00  95.00 136.96   88
  7  \w     12.00  41.00   0.50    1.00    --   38.00  92.00  13.96   58
  8  \w    -13.00  64.00   0.50    1.00    --   52.72 -65.00  -5.00  154
  9  \w     85.00 163.00   0.50    6.00    --  101.90  77.00  90.00  156
 10  \w     43.00 106.00   0.50    6.00    --  101.90 -99.00-150.00  126
 11  \w     43.00 106.00   0.50    6.00    --  101.90 -99.00   0.00  126
 12  \w     52.00 131.00   0.50    6.00    --  107.75 -87.00-168.46  158
 13  \w     36.00 112.00   0.50    6.00    --  107.75 -40.00  37.17  152
 14  \w     62.00 176.00   0.50    6.00    --  107.75  12.00-117.53  228
 15  \w     39.00 117.00   0.50    6.00    --  107.75 -54.00 170.84  156
 16  \w     37.00 114.00   0.50    6.00    --  107.75 -29.00 -55.49  154
 17  \w     39.00 141.00   0.50    6.00    --  107.75 -13.00 -12.03  204
 18  \w     49.00 126.00   0.50    1.00    --   62.00  71.00-105.58  154
 19  \w     63.00 141.00   0.50    1.00    --   74.00  62.00  22.27  156
 20  \w     69.00 147.00   0.50    1.00    --   78.00  51.00 -29.96  156
;
_diffrn_measurement_device 'four-circle diffractometer'
_diffrn_measurement_device_type 'SuperNova, Dualflex, HyPix-Arc 100'
_diffrn_measurement_method '\w scans'
_diffrn_orient_matrix_type 'CrysAlisPro convention (1999,Acta A55,543-557)'
_diffrn_orient_matrix_UB_11 -0.1255097000
_diffrn_orient_matrix_UB_12 0.0522860000
_diffrn_orient_matrix_UB_13 -0.0966687000
_diffrn_orient_matrix_UB_21 0.1538460000
_diffrn_orient_matrix_UB_22 0.0998819000
_diffrn_orient_matrix_UB_23 -0.0130802000
_diffrn_orient_matrix_UB_31 0.0897442000
_diffrn_orient_matrix_UB_32 -0.0982581000
_diffrn_orient_matrix_UB_33 -0.0648555000
_diffrn_radiation_monochromator mirror
_diffrn_radiation_probe x-ray
_diffrn_radiation_type 'Cu K\a'
_diffrn_radiation_wavelength 1.54184
_diffrn_reflns_av_R_equivalents 0.0232
_diffrn_reflns_av_unetI/netI 0.0183
_diffrn_reflns_Laue_measured_fraction_full 0.999
_diffrn_reflns_Laue_measured_fraction_max 0.982
_diffrn_reflns_limit_h_max 9
_diffrn_reflns_limit_h_min -9
_diffrn_reflns_limit_k_max 11
_diffrn_reflns_limit_k_min -13
_diffrn_reflns_limit_l_max 15
_diffrn_reflns_limit_l_min -16
_diffrn_reflns_number 10532
_diffrn_reflns_point_group_measured_fraction_full 0.999
_diffrn_reflns_point_group_measured_fraction_max 0.982
_diffrn_reflns_theta_full 67.684
_diffrn_reflns_theta_max 79.071
_diffrn_reflns_theta_min 5.455
_diffrn_source 'micro-focus sealed X-ray tube'
_diffrn_source_type 'SuperNova (Cu) X-ray Source'
_exptl_absorpt_coefficient_mu 0.961
_exptl_absorpt_correction_T_max 1.000
_exptl_absorpt_correction_T_min 0.808
_exptl_absorpt_correction_type gaussian
_exptl_absorpt_process_details
;
CrysAlisPro 1.171.42.49 (Rigaku Oxford Diffraction, 2022)
Numerical absorption correction based on gaussian integration over
a multifaceted crystal model
Empirical absorption correction using spherical harmonics,
implemented in SCALE3 ABSPACK scaling algorithm.
;
_exptl_crystal_colour colourless
_exptl_crystal_colour_primary colourless
_exptl_crystal_density_diffrn 1.491
_exptl_crystal_description block
_exptl_crystal_F_000 452
_exptl_crystal_size_max 0.141
_exptl_crystal_size_mid 0.118
_exptl_crystal_size_min 0.098
_refine_diff_density_max 0.191
_refine_diff_density_min -0.288
_refine_diff_density_rms 0.052
_refine_ls_extinction_method none
_refine_ls_goodness_of_fit_ref 1.098
_refine_ls_hydrogen_treatment constr
_refine_ls_matrix_type full
_refine_ls_number_parameters 145
_refine_ls_number_reflns 2060
_refine_ls_number_restraints 0
_refine_ls_restrained_S_all 1.098
_refine_ls_R_factor_all 0.0406
_refine_ls_R_factor_gt 0.0377
_refine_ls_shift/su_max 0.000
_refine_ls_shift/su_mean 0.000
_refine_ls_structure_factor_coef Fsqd
_refine_ls_weighting_details 'w=1/[\s^2^(Fo^2^)+(0.0514P)^2^+0.3327P] where P=(Fo^2^+2Fc^2^)/3'
_refine_ls_weighting_scheme calc
_refine_ls_wR_factor_gt 0.1011
_refine_ls_wR_factor_ref 0.1034
_reflns_Friedel_coverage 0.000
_reflns_number_gt 1878
_reflns_number_total 2060
_reflns_threshold_expression 'I > 2\s(I)'
_cod_data_source_file d4ce00399c2.cif
_cod_data_source_block ebj-187b-meoh_abs_2
_cod_depositor_comments 'Adding full bibliography for 7248786--7248794.cif.'
_cod_database_code 7248788
_shelxl_version_number 2013-4
_chemical_oxdiff_formula 'C20 H14 N6 O6'
_chemical_oxdiff_usercomment 'pale block'
_shelx_space_group_comment
;
The symmetry employed for this shelxl refinement is uniquely defined
by the following loop, which should always be used as a source of
symmetry information in preference to the above space-group names.
They are only intended as comments.
;
_shelx_estimated_absorpt_t_max 0.912
_shelx_estimated_absorpt_t_min 0.876
_olex2_refinement_description
;
1. Fixed Uiso
 At 1.2 times of:
  All C(H) groups, All N(H) groups
2.a Aromatic/amide H refined with riding coordinates:
 N1(H1), C2(H2), C8(H8), C11(H11), C10(H10), C9(H9), C5(H5), C4(H4)
;
_olex2_submission_special_instructions 'No special instructions were received'
_oxdiff_exptl_absorpt_empirical_details
;
Empirical correction (ABSPACK) includes:
- Absorption correction using spherical harmonics
- Frame scaling
;
_oxdiff_exptl_absorpt_empirical_full_max 1.262
_oxdiff_exptl_absorpt_empirical_full_min 0.848

loop_
_space_group_symop_operation_xyz
'x, y, z'
'-x+1/2, y+1/2, -z+1/2'
'-x, -y, -z'
'x-1/2, -y-1/2, z-1/2'

loop_
_atom_site_label
_atom_site_type_symbol
_atom_site_fract_x
_atom_site_fract_y
_atom_site_fract_z
_atom_site_U_iso_or_equiv
_atom_site_adp_type
_atom_site_occupancy
_atom_site_site_symmetry_order
_atom_site_calc_flag
_atom_site_refinement_flags_posn
_atom_site_refinement_flags_adp
_atom_site_refinement_flags_occupancy
_atom_site_disorder_assembly
_atom_site_disorder_group
O13 O 0.10830(13) 0.36470(9) 0.60948(7) 0.0299(2) Uani 1 1 d . . . . .
N3 N 0.27227(14) 0.80941(10) 0.57098(7) 0.0213(2) Uani 1 1 d . . . . .
N1 N 0.15841(15) 0.62403(10) 0.60544(8) 0.0244(2) Uani 1 1 d . . . . .
H1 H 0.1404 0.5397 0.6087 0.029 Uiso 1 1 calc R U . . .
O16 O 0.36281(16) 0.38613(11) 0.54426(10) 0.0473(3) Uani 1 1 d . . . . .
N14 N 0.25065(15) 0.31327(11) 0.57993(8) 0.0283(3) Uani 1 1 d . . . . .
O15 O 0.27263(17) 0.19501(11) 0.58674(10) 0.0508(3) Uani 1 1 d . . . . .
C7 C 0.54281(16) 0.95536(11) 0.60196(8) 0.0203(3) Uani 1 1 d . . . . .
C2 C 0.28682(17) 0.68113(11) 0.55956(9) 0.0208(2) Uani 1 1 d . . . . .
H2 H 0.3741 0.6382 0.5246 0.025 Uiso 1 1 calc R U . . .
C6 C 0.38960(16) 0.90601(11) 0.53428(9) 0.0203(3) Uani 1 1 d . . . . .
C12 C 0.34215(16) 0.94689(11) 0.43324(9) 0.0203(3) Uani 1 1 d . . . . .
C8 C 0.58942(18) 0.91214(12) 0.70507(9) 0.0242(3) Uani 1 1 d . . . . .
H8 H 0.5142 0.8475 0.7297 0.029 Uiso 1 1 calc R U . . .
C11 C 0.81441(17) 1.10489(12) 0.63532(9) 0.0238(3) Uani 1 1 d . . . . .
H11 H 0.8914 1.1703 0.6131 0.029 Uiso 1 1 calc R U . . .
C10 C 0.85326(18) 1.06032(13) 0.73285(9) 0.0276(3) Uani 1 1 d . . . . .
H10 H 0.9578 1.0952 0.7780 0.033 Uiso 1 1 calc R U . . .
C9 C 0.74062(19) 0.96298(13) 0.76807(9) 0.0284(3) Uani 1 1 d . . . . .
H9 H 0.7709 0.9330 0.8362 0.034 Uiso 1 1 calc R U . . .
C5 C 0.05802(19) 0.71764(13) 0.64703(11) 0.0318(3) Uani 1 1 d . . . . .
H5 H -0.0423 0.7032 0.6839 0.038 Uiso 1 1 calc R U . . .
C4 C 0.12890(19) 0.83433(13) 0.62552(11) 0.0320(3) Uani 1 1 d . . . . .
H4 H 0.0879 0.9172 0.6443 0.038 Uiso 1 1 calc R U . . .

loop_
_atom_site_aniso_label
_atom_site_aniso_U_11
_atom_site_aniso_U_22
_atom_site_aniso_U_33
_atom_site_aniso_U_23
_atom_site_aniso_U_13
_atom_site_aniso_U_12
O13 0.0293(5) 0.0249(5) 0.0397(5) -0.0016(4) 0.0180(4) 0.0002(4)
N3 0.0233(5) 0.0194(5) 0.0224(5) 0.0011(4) 0.0072(4) 0.0000(4)
N1 0.0261(5) 0.0213(5) 0.0264(5) 0.0032(4) 0.0058(4) -0.0034(4)
O16 0.0386(6) 0.0412(6) 0.0708(8) -0.0046(5) 0.0343(6) -0.0073(5)
N14 0.0268(5) 0.0274(6) 0.0323(6) -0.0044(4) 0.0099(4) 0.0002(4)
O15 0.0508(7) 0.0274(6) 0.0797(9) -0.0038(5) 0.0266(6) 0.0086(5)
C7 0.0246(6) 0.0171(5) 0.0198(5) 0.0002(4) 0.0058(4) 0.0033(4)
C2 0.0236(6) 0.0189(5) 0.0197(5) 0.0004(4) 0.0028(4) -0.0010(4)
C6 0.0243(6) 0.0156(5) 0.0223(6) 0.0004(4) 0.0077(4) 0.0000(4)
C12 0.0227(6) 0.0172(5) 0.0214(6) -0.0014(4) 0.0052(4) 0.0021(4)
C8 0.0314(6) 0.0210(6) 0.0211(6) 0.0012(4) 0.0066(5) 0.0022(5)
C11 0.0245(6) 0.0203(6) 0.0266(6) -0.0024(4) 0.0045(5) 0.0007(4)
C10 0.0289(6) 0.0268(6) 0.0253(6) -0.0042(5) -0.0011(5) 0.0019(5)
C9 0.0369(7) 0.0279(6) 0.0197(6) 0.0008(5) 0.0030(5) 0.0054(5)
C5 0.0301(7) 0.0302(7) 0.0394(7) 0.0038(6) 0.0181(6) -0.0004(5)
C4 0.0331(7) 0.0257(6) 0.0418(7) 0.0013(5) 0.0199(6) 0.0033(5)

loop_
_atom_type_symbol
_atom_type_description
_atom_type_scat_dispersion_real
_atom_type_scat_dispersion_imag
_atom_type_scat_source
C C 0.0181 0.0091 'International Tables Vol C Tables 4.2.6.8 and 6.1.1.4'
H H 0.0000 0.0000 'International Tables Vol C Tables 4.2.6.8 and 6.1.1.4'
N N 0.0311 0.0180 'International Tables Vol C Tables 4.2.6.8 and 6.1.1.4'
O O 0.0492 0.0322 'International Tables Vol C Tables 4.2.6.8 and 6.1.1.4'

loop_
_exptl_crystal_face_index_h
_exptl_crystal_face_index_k
_exptl_crystal_face_index_l
_exptl_crystal_face_perp_dist
-2 1 -2 0.0502
3 -4 -5 0.0613
-3 4 5 0.0411
2 5 -5 0.0591
-2 -5 5 0.0591
2 3 7 0.0582
3 0 5 0.0482
4 -2 2 0.0416
-3 0 -5 0.0515
-4 -4 1 0.0523
3 -3 -6 0.0539
0 -7 0 0.0594

loop_
_geom_angle_atom_site_label_1
_geom_angle_atom_site_label_2
_geom_angle_atom_site_label_3
_geom_angle
_geom_angle_site_symmetry_1
_geom_angle_site_symmetry_3
_geom_angle_publ_flag
C2 N3 C6 125.64(10) . . ?
C2 N3 C4 108.87(10) . . ?
C4 N3 C6 125.48(10) . . ?
C2 N1 H1 125.5 . . ?
C2 N1 C5 109.08(10) . . ?
C5 N1 H1 125.5 . . ?
O16 N14 O13 118.00(11) . . ?
O15 N14 O13 119.34(11) . . ?
O15 N14 O16 122.66(11) . . ?
C6 C7 C12 118.61(10) . 3_676 ?
C6 C7 C8 122.68(11) . . ?
C12 C7 C8 118.72(11) 3_676 . ?
N3 C2 H2 125.9 . . ?
N1 C2 N3 108.20(10) . . ?
N1 C2 H2 125.9 . . ?
C7 C6 N3 118.21(10) . . ?
C7 C6 C12 123.46(11) . . ?
C12 C6 N3 118.31(10) . . ?
C6 C12 C7 117.93(11) . 3_676 ?
C6 C12 C11 122.88(11) . 3_676 ?
C11 C12 C7 119.19(10) 3_676 3_676 ?
C7 C8 H8 119.8 . . ?
C9 C8 C7 120.48(12) . . ?
C9 C8 H8 119.8 . . ?
C12 C11 H11 120.1 3_676 . ?
C10 C11 C12 119.88(12) . 3_676 ?
C10 C11 H11 120.1 . . ?
C11 C10 H10 119.4 . . ?
C11 C10 C9 121.24(11) . . ?
C9 C10 H10 119.4 . . ?
C8 C9 C10 120.49(11) . . ?
C8 C9 H9 119.8 . . ?
C10 C9 H9 119.8 . . ?
N1 C5 H5 126.4 . . ?
C4 C5 N1 107.22(11) . . ?
C4 C5 H5 126.4 . . ?
N3 C4 H4 126.7 . . ?
C5 C4 N3 106.63(11) . . ?
C5 C4 H4 126.7 . . ?

loop_
_geom_bond_atom_site_label_1
_geom_bond_atom_site_label_2
_geom_bond_distance
_geom_bond_site_symmetry_2
_geom_bond_publ_flag
O13 N14 1.2705(13) . ?
N3 C2 1.3362(15) . ?
N3 C6 1.4411(14) . ?
N3 C4 1.3802(16) . ?
N1 H1 0.8800 . ?
N1 C2 1.3262(15) . ?
N1 C5 1.3750(17) . ?
O16 N14 1.2514(15) . ?
N14 O15 1.2297(16) . ?
C7 C6 1.3955(17) . ?
C7 C12 1.4304(16) 3_676 ?
C7 C8 1.4311(16) . ?
C2 H2 0.9500 . ?
C6 C12 1.3987(16) . ?
C12 C7 1.4303(16) 3_676 ?
C12 C11 1.4270(16) 3_676 ?
C8 H8 0.9500 . ?
C8 C9 1.3602(18) . ?
C11 C12 1.4270(16) 3_676 ?
C11 H11 0.9500 . ?
C11 C10 1.3638(17) . ?
C10 H10 0.9500 . ?
C10 C9 1.4167(19) . ?
C9 H9 0.9500 . ?
C5 H5 0.9500 . ?
C5 C4 1.3545(19) . ?
C4 H4 0.9500 . ?

loop_
_geom_hbond_atom_site_label_D
_geom_hbond_atom_site_label_H
_geom_hbond_atom_site_label_A
_geom_hbond_distance_DH
_geom_hbond_distance_HA
_geom_hbond_distance_DA
_geom_hbond_angle_DHA
_geom_hbond_site_symmetry_A
N1 H1 O13 0.88 1.82 2.6971(14) 177.0 .

loop_
_geom_torsion_atom_site_label_1
_geom_torsion_atom_site_label_2
_geom_torsion_atom_site_label_3
_geom_torsion_atom_site_label_4
_geom_torsion
_geom_torsion_site_symmetry_1
_geom_torsion_site_symmetry_2
_geom_torsion_site_symmetry_3
_geom_torsion_site_symmetry_4
_geom_torsion_publ_flag
N3 C6 C12 C7 178.79(10) . . . 3_676 ?
N3 C6 C12 C11 -1.42(17) . . . 3_676 ?
N1 C5 C4 N3 -0.07(16) . . . . ?
C7 C6 C12 C7 -0.11(19) . . . 3_676 ?
C7 C6 C12 C11 179.68(11) . . . 3_676 ?
C7 C8 C9 C10 0.57(19) . . . . ?
C2 N3 C6 C7 -97.26(14) . . . . ?
C2 N3 C6 C12 83.77(14) . . . . ?
C2 N3 C4 C5 0.26(15) . . . . ?
C2 N1 C5 C4 -0.14(15) . . . . ?
C6 N3 C2 N1 178.45(10) . . . . ?
C6 N3 C4 C5 -178.54(11) . . . . ?
C6 C7 C8 C9 179.80(11) . . . . ?
C12 C7 C6 N3 -178.79(10) 3_676 . . . ?
C12 C7 C6 C12 0.11(19) 3_676 . . . ?
C12 C7 C8 C9 -0.19(18) 3_676 . . . ?
C12 C11 C10 C9 -0.08(19) 3_676 . . . ?
C8 C7 C6 N3 1.22(17) . . . . ?
C8 C7 C6 C12 -179.88(11) . . . . ?
C11 C10 C9 C8 -0.4(2) . . . . ?
C5 N1 C2 N3 0.30(14) . . . . ?
C4 N3 C2 N1 -0.35(14) . . . . ?
C4 N3 C6 C7 81.34(15) . . . . ?
C4 N3 C6 C12 -97.62(15) . . . . ?

loop_
_exptl_oxdiff_crystal_face_indexfrac_h
_exptl_oxdiff_crystal_face_indexfrac_k
_exptl_oxdiff_crystal_face_indexfrac_l
_exptl_oxdiff_crystal_face_x
_exptl_oxdiff_crystal_face_y
_exptl_oxdiff_crystal_face_z
-2.0004 1.0002 -2.0009 0.4968 -0.1817 -0.1480
2.8452 -4.4428 -4.5566 -0.1489 0.0536 0.9874
-2.8246 4.4426 4.6036 0.1418 -0.0510 -0.9886
2.3458 4.7611 -4.9178 0.4299 0.9008 0.0617
-2.3458 -4.7611 4.9178 -0.4299 -0.9008 -0.0617
1.6558 2.6941 6.6788 -0.7126 0.4365 -0.5493
3.3965 -0.2969 4.7624 -0.9022 0.4306 0.0251
4.0399 -2.0578 2.0655 -0.8143 0.3890 0.4308
-3.3538 0.2166 -4.8642 0.9025 -0.4307 -0.0068
-3.8334 -3.7962 1.0425 0.1819 -0.9826 -0.0386
3.0301 -2.9984 -6.1753 0.0599 0.2475 0.9670
-0.0694 -6.6839 -0.1924 -0.3222 -0.6758 0.6630
